data_4108274
loop_
_publ_author_name
'Hiroyasu Furukawa'
'Jaheon Kim'
'Nathan W. Ockwig'
'Michael O'Keeffe'
'Omar M. Yaghi'

_publ_contact_author_address
; 
Department of Chemistry and Biochemistry
University of Caligornia-Los Angeles 
Los Angeles, CA 90095 
USA 
;
_publ_contact_author_email yaghi@chem.ucla.edu
_publ_contact_author_name 'Professor Omar M. Yaghi'
_publ_section_title
;
 Control of Vertex Geometry, Structure Dimensionality, Functionality, and
 Pore Metrics in the Reticular Synthesis of Crystalline Metal-Organic
 Frameworks and Polyhedra
;
_journal_name_full 'Journal of the American Chemical Society'
_journal_page_first 11650
_journal_page_last 11661
_journal_paper_doi 10.1021/ja803783c
_journal_volume 130
_journal_year 2008
_chemical_formula_moiety 'C55 H74 Cu2 N6 O17'
_chemical_formula_sum 'C55 H74 Cu2 N6 O17'
_chemical_formula_weight 1218.28
_chemical_name_common MOF-118
_chemical_name_systematic
; 
 ? 
;
_space_group_IT_number 5
_symmetry_cell_setting monoclinic
_symmetry_space_group_name_Hall 'C 2y'
_symmetry_space_group_name_H-M 'C 1 2 1'
_atom_sites_solution_hydrogens geom
_atom_sites_solution_primary direct
_atom_sites_solution_secondary difmap
_audit_creation_method SHELXL-97
_cell_angle_alpha 90.00
_cell_angle_beta 90.0360(10)
_cell_angle_gamma 90.00
_cell_formula_units_Z 4
_cell_length_a 24.4260(16)
_cell_length_b 17.8487(11)
_cell_length_c 15.1401(10)
_cell_measurement_reflns_used 9336
_cell_measurement_temperature 293(2)
_cell_measurement_theta_max 26.96
_cell_measurement_theta_min 2.27
_cell_volume 6600.7(7)
_computing_cell_refinement 'Bruker SAINT'
_computing_data_collection 'Bruker SMART'
_computing_data_reduction 'Bruker SAINT'
_computing_molecular_graphics 'Bruker SHELXTL'
_computing_publication_material 'Bruker SHELXTL'
_computing_structure_refinement 'SHELXL-97 (Sheldrick, 1997)'
_computing_structure_solution 'SHELXS-97 (Sheldrick, 1990)'
_diffrn_ambient_temperature 293(2)
_diffrn_measured_fraction_theta_full 0.991
_diffrn_measured_fraction_theta_max 0.991
_diffrn_measurement_device_type 'Bruker SMART APEX'
_diffrn_measurement_method 'phi and omega scans'
_diffrn_radiation_monochromator graphite
_diffrn_radiation_source 'fine-focus sealed tube'
_diffrn_radiation_type MoK\a
_diffrn_radiation_wavelength 0.71073
_diffrn_reflns_av_R_equivalents 0.0348
_diffrn_reflns_av_sigmaI/netI 0.0602
_diffrn_reflns_limit_h_max 32
_diffrn_reflns_limit_h_min -32
_diffrn_reflns_limit_k_max 23
_diffrn_reflns_limit_k_min -23
_diffrn_reflns_limit_l_max 19
_diffrn_reflns_limit_l_min -20
_diffrn_reflns_number 33259
_diffrn_reflns_theta_full 28.41
_diffrn_reflns_theta_max 28.41
_diffrn_reflns_theta_min 1.67
_exptl_absorpt_coefficient_mu 0.712
_exptl_absorpt_correction_type empirical
_exptl_absorpt_process_details
;
SADABS; Sheldrick, 1996
ratio of minimum to maximum apparent transmission:  0.703424 
;
_exptl_crystal_colour blue
_exptl_crystal_density_diffrn 1.244
_exptl_crystal_description needle
_exptl_crystal_F_000 2600
_exptl_crystal_size_max 0.83
_exptl_crystal_size_mid 0.15
_exptl_crystal_size_min 0.10
_refine_diff_density_max 0.846
_refine_diff_density_min -0.747
_refine_diff_density_rms 0.184
_refine_ls_abs_structure_details 'Flack H D (1983), Acta Cryst. A39, 876-881'
_refine_ls_abs_structure_Flack 0.49(3)
_refine_ls_extinction_method none
_refine_ls_goodness_of_fit_ref 1.041
_refine_ls_hydrogen_treatment mixed
_refine_ls_matrix_type full
_refine_ls_number_parameters 414
_refine_ls_number_reflns 16151
_refine_ls_number_restraints 44
_refine_ls_restrained_S_all 1.041
_refine_ls_R_factor_all 0.0885
_refine_ls_R_factor_gt 0.0685
_refine_ls_shift/su_max 0.017
_refine_ls_shift/su_mean 0.001
_refine_ls_structure_factor_coef Fsqd
_refine_ls_weighting_details 'calc w=1/[\s^2^(Fo^2^)+(0.1538P)^2^+0.0000P] where P=(Fo^2^+2Fc^2^)/3'
_refine_ls_weighting_scheme calc
_refine_ls_wR_factor_gt 0.2005
_refine_ls_wR_factor_ref 0.2167
_reflns_number_gt 13053
_reflns_number_total 16151
_reflns_threshold_expression >2sigma(I)
_cod_data_source_file ja803783c_si_012.cif
_cod_data_source_block MOF-118
_cod_database_code 4108274

loop_
_symmetry_equiv_pos_as_xyz
'x, y, z'
'-x, y, -z'
'x+1/2, y+1/2, z'
'-x+1/2, y+1/2, -z'

loop_
_atom_site_label
_atom_site_type_symbol
_atom_site_fract_x
_atom_site_fract_y
_atom_site_fract_z
_atom_site_U_iso_or_equiv
_atom_site_adp_type
_atom_site_occupancy
_atom_site_symmetry_multiplicity
_atom_site_calc_flag
_atom_site_refinement_flags
Cu1 Cu 0.30143(4) 0.06811(4) 0.39035(6) 0.0280(2) Uani 1 1 d .
Cu2 Cu 0.36478(4) 0.18797(4) 0.39074(6) 0.0288(2) Uani 1 1 d .
O1 O 0.2434(3) 0.1442(4) 0.3823(5) 0.0465(15) Uani 1 1 d .
O2 O 0.2962(2) 0.2436(4) 0.4019(5) 0.0476(15) Uani 1 1 d .
O3 O -0.1289(2) 0.5135(4) 0.3960(5) 0.0466(15) Uani 1 1 d .
O4 O -0.0743(2) 0.6163(3) 0.3806(5) 0.0419(14) Uani 1 1 d .
O5 O 0.3096(3) 0.0723(5) 0.2600(3) 0.0454(15) Uani 1 1 d .
O6 O 0.3540(3) 0.1820(5) 0.2627(3) 0.0477(16) Uani 1 1 d .
O7 O 0.3023(4) 0.0818(5) -0.4808(4) 0.0455(19) Uani 1 1 d .
O8 O 0.3646(4) 0.1747(5) -0.4809(4) 0.047(2) Uani 1 1 d .
C1 C 0.1086(3) 0.3527(5) 0.3848(9) 0.058(3) Uani 1 1 d .
C2 C 0.1063(4) 0.2819(6) 0.3570(10) 0.079(4) Uani 1 1 d .
H2A H 0.0733 0.2635 0.3352 0.095 Uiso 1 1 calc R
C3 C 0.1505(4) 0.2356(6) 0.3596(10) 0.076(4) Uani 1 1 d .
H3A H 0.1470 0.1860 0.3417 0.091 Uiso 1 1 calc R
C4 C 0.1991(4) 0.2611(5) 0.3878(6) 0.0465(19) Uani 1 1 d .
C5 C 0.2044(4) 0.3343(6) 0.4160(8) 0.065(3) Uani 1 1 d .
H5A H 0.2387 0.3532 0.4304 0.078 Uiso 1 1 calc R
C6 C 0.1571(4) 0.3811(7) 0.4231(9) 0.070(4) Uani 1 1 d .
H6A H 0.1582 0.4274 0.4513 0.084 Uiso 1 1 calc R
C7 C 0.2495(3) 0.2115(5) 0.3910(6) 0.0355(16) Uani 1 1 d .
C8 C 0.0597(3) 0.4027(5) 0.3819(7) 0.049(2) Uani 1 1 d .
C9 C 0.0066(4) 0.3736(5) 0.3837(10) 0.066(3) Uani 1 1 d .
H9A H 0.0020 0.3219 0.3838 0.080 Uiso 1 1 calc R
C10 C -0.0392(3) 0.4185(5) 0.3854(10) 0.065(3) Uani 1 1 d .
H10A H -0.0736 0.3965 0.3895 0.078 Uiso 1 1 calc R
C11 C -0.0351(3) 0.4952(5) 0.3812(5) 0.0397(17) Uani 1 1 d .
C12 C 0.0182(3) 0.5273(5) 0.3808(9) 0.062(3) Uani 1 1 d .
H12A H 0.0220 0.5791 0.3811 0.074 Uiso 1 1 calc R
C13 C 0.0648(3) 0.4822(5) 0.3801(9) 0.059(3) Uani 1 1 d .
H13A H 0.0993 0.5041 0.3784 0.071 Uiso 1 1 calc R
C14 C -0.0834(3) 0.5459(5) 0.3875(5) 0.0378(17) Uani 1 1 d .
C15 C 0.3346(5) 0.1290(8) -0.0580(5) 0.056(2) Uani 1 1 d .
C16 C 0.3183(8) 0.0666(9) -0.0106(7) 0.101(6) Uani 1 1 d .
H16A H 0.3097 0.0226 -0.0406 0.121 Uiso 1 1 calc R
C17 C 0.3147(6) 0.0682(9) 0.0757(6) 0.081(4) Uani 1 1 d .
H17A H 0.3002 0.0271 0.1052 0.097 Uiso 1 1 calc R
C18 C 0.3318(4) 0.1294(6) 0.1237(4) 0.0470(18) Uani 1 1 d .
C19 C 0.3491(6) 0.1892(9) 0.0783(6) 0.077(3) Uani 1 1 d .
H19A H 0.3601 0.2321 0.1083 0.092 Uiso 1 1 calc R
C20 C 0.3506(6) 0.1875(10) -0.0109(6) 0.075(4) Uani 1 1 d .
H20A H 0.3636 0.2295 -0.0406 0.090 Uiso 1 1 calc R
C21 C 0.3321(4) 0.1292(6) 0.2231(4) 0.0411(17) Uani 1 1 d .
C22 C 0.3340(6) 0.1326(7) -0.1553(4) 0.057(2) Uani 1 1 d .
C23 C 0.2992(7) 0.0806(11) -0.2047(7) 0.092(6) Uani 1 1 d .
H23A H 0.2761 0.0486 -0.1738 0.110 Uiso 1 1 calc R
C24 C 0.2996(8) 0.0777(12) -0.2967(7) 0.094(6) Uani 1 1 d .
H24A H 0.2795 0.0415 -0.3269 0.113 Uiso 1 1 calc R
C25 C 0.3319(6) 0.1322(8) -0.3439(4) 0.0406(18) Uani 1 1 d .
C26 C 0.3718(5) 0.1741(7) -0.2985(5) 0.045(3) Uani 1 1 d .
H26A H 0.3990 0.1991 -0.3297 0.054 Uiso 1 1 calc R
C27 C 0.3705(5) 0.1781(8) -0.2003(6) 0.059(3) Uani 1 1 d .
H27A H 0.3936 0.2105 -0.1699 0.071 Uiso 1 1 calc R
C28 C 0.3364(5) 0.1273(8) -0.4421(4) 0.0375(17) Uani 1 1 d .
O1M O 0.4158(3) 0.2847(5) 0.3819(6) 0.070(2) Uani 1 1 d D
H1O H 0.413(6) 0.330(3) 0.362(8) 0.084 Uiso 1 1 d D
C1M C 0.4684(4) 0.2785(8) 0.4317(8) 0.084 Uiso 1 1 d D
H1M H 0.4608 0.2711 0.4933 0.084 Uiso 1 1 calc R
H2M H 0.4892 0.3236 0.4242 0.084 Uiso 1 1 calc R
H3M H 0.4890 0.2366 0.4097 0.084 Uiso 1 1 calc R
N1S N 0.2496(3) -0.0281(4) 0.3996(5) 0.0450(17) Uani 1 1 d D
C1S C 0.2554(5) -0.0898(6) 0.3545(10) 0.135(8) Uani 1 1 d DU
H1SA H 0.2856 -0.0912 0.3171 0.162 Uiso 1 1 calc R
C2S C 0.2237(7) -0.1525(6) 0.3543(12) 0.195(14) Uani 1 1 d DU
H2SA H 0.2305 -0.1948 0.3201 0.234 Uiso 1 1 calc R
C3S C 0.1806(8) -0.1451(10) 0.4110(8) 0.129(8) Uani 1 1 d DU
H3SA H 0.1569 -0.1858 0.4151 0.155 Uiso 1 1 calc R
C4S C 0.1686(6) -0.0846(9) 0.4621(10) 0.141(8) Uani 1 1 d DU
H4SA H 0.1383 -0.0811 0.4990 0.170 Uiso 1 1 calc R
C5S C 0.2072(7) -0.0297(8) 0.4518(10) 0.29(2) Uani 1 1 d DU
H5SA H 0.2025 0.0124 0.4871 0.347 Uiso 1 1 calc R

loop_
_atom_site_aniso_label
_atom_site_aniso_U_11
_atom_site_aniso_U_22
_atom_site_aniso_U_33
_atom_site_aniso_U_23
_atom_site_aniso_U_13
_atom_site_aniso_U_12
Cu1 0.0282(4) 0.0349(4) 0.0210(4) 0.0030(6) -0.0002(4) 0.0122(3)
Cu2 0.0279(4) 0.0364(5) 0.0221(4) 0.0030(6) -0.0013(4) 0.0140(3)
O1 0.044(3) 0.042(3) 0.054(4) -0.007(3) -0.002(3) 0.015(3)
O2 0.044(3) 0.051(4) 0.048(4) -0.006(3) -0.006(3) 0.020(3)
O3 0.027(3) 0.049(4) 0.063(4) 0.016(3) 0.003(3) 0.015(2)
O4 0.029(3) 0.044(3) 0.053(3) 0.007(3) 0.002(3) 0.016(2)
O5 0.069(4) 0.051(3) 0.016(2) 0.005(3) 0.009(3) 0.010(4)
O6 0.065(4) 0.059(4) 0.019(3) 0.006(3) -0.006(3) -0.007(4)
O7 0.055(4) 0.060(5) 0.022(3) -0.001(3) 0.005(3) 0.002(4)
O8 0.055(4) 0.058(6) 0.029(3) -0.007(3) 0.004(3) -0.001(4)
C1 0.020(4) 0.055(5) 0.100(8) -0.020(6) -0.009(5) 0.018(3)
C2 0.035(5) 0.052(6) 0.150(13) -0.012(6) -0.026(6) 0.010(4)
C3 0.039(5) 0.051(6) 0.138(12) -0.028(6) -0.016(6) 0.017(4)
C4 0.041(4) 0.045(4) 0.053(5) -0.010(4) 0.000(5) 0.017(4)
C5 0.031(4) 0.053(5) 0.110(9) -0.004(5) -0.017(5) 0.003(4)
C6 0.032(4) 0.058(6) 0.121(11) -0.026(6) -0.014(5) 0.021(4)
C7 0.029(4) 0.044(4) 0.033(4) 0.000(4) -0.002(3) 0.009(3)
C8 0.039(4) 0.038(4) 0.069(6) -0.002(4) -0.001(4) 0.017(3)
C9 0.045(5) 0.032(4) 0.122(9) 0.005(6) -0.008(7) 0.013(3)
C10 0.020(3) 0.048(5) 0.128(9) 0.004(6) 0.005(6) 0.015(3)
C11 0.024(3) 0.054(4) 0.041(4) 0.009(4) 0.004(3) 0.026(3)
C12 0.038(4) 0.032(4) 0.117(9) 0.010(5) 0.018(5) 0.014(3)
C13 0.026(4) 0.048(5) 0.105(8) 0.003(6) 0.004(5) 0.009(3)
C14 0.038(4) 0.049(4) 0.026(3) -0.002(3) 0.000(3) 0.020(3)
C15 0.069(5) 0.072(6) 0.027(3) 0.004(5) 0.001(5) -0.005(5)
C16 0.186(17) 0.084(9) 0.032(5) -0.004(7) 0.001(7) -0.055(12)
C17 0.130(11) 0.079(7) 0.035(4) -0.013(6) 0.021(5) -0.043(9)
C18 0.056(4) 0.058(4) 0.027(4) 0.006(4) 0.003(4) 0.004(4)
C19 0.124(10) 0.080(7) 0.027(4) -0.006(6) -0.004(5) -0.013(9)
C20 0.109(9) 0.089(8) 0.027(5) 0.000(6) 0.014(5) -0.028(9)
C21 0.043(4) 0.056(5) 0.025(3) 0.005(4) 0.010(4) 0.019(3)
C22 0.081(6) 0.072(6) 0.017(3) 0.008(4) 0.000(5) -0.022(5)
C23 0.114(10) 0.135(14) 0.027(5) 0.016(7) 0.008(6) -0.068(10)
C24 0.110(11) 0.151(16) 0.022(5) -0.025(7) 0.006(6) -0.062(12)
C25 0.052(4) 0.055(5) 0.014(3) 0.005(4) 0.001(4) 0.012(4)
C26 0.053(5) 0.064(7) 0.018(4) -0.007(4) 0.007(4) -0.005(5)
C27 0.059(6) 0.085(8) 0.034(5) 0.023(5) -0.005(4) -0.018(6)
C28 0.040(4) 0.050(4) 0.023(3) 0.008(5) 0.003(4) 0.011(3)
O1M 0.074(5) 0.067(5) 0.068(5) -0.002(4) -0.002(4) -0.012(4)
N1S 0.044(4) 0.047(4) 0.044(4) 0.004(3) 0.005(3) -0.010(3)
C1S 0.074(8) 0.057(7) 0.27(2) -0.070(11) 0.012(11) -0.008(6)
C2S 0.29(4) 0.049(8) 0.24(3) -0.039(12) -0.08(3) 0.026(14)
C3S 0.22(2) 0.099(13) 0.070(10) 0.000(8) -0.007(11) -0.042(15)
C4S 0.111(13) 0.134(15) 0.18(2) 0.062(15) 0.052(13) -0.025(12)
C5S 0.41(4) 0.23(3) 0.23(3) 0.07(2) -0.14(3) -0.27(3)

loop_
_atom_type_symbol
_atom_type_description
_atom_type_scat_dispersion_real
_atom_type_scat_dispersion_imag
_atom_type_scat_source
C C 0.0033 0.0016 'International Tables Vol C Tables 4.2.6.8 and 6.1.1.4'
H H 0.0000 0.0000 'International Tables Vol C Tables 4.2.6.8 and 6.1.1.4'
N N 0.0061 0.0033 'International Tables Vol C Tables 4.2.6.8 and 6.1.1.4'
O O 0.0106 0.0060 'International Tables Vol C Tables 4.2.6.8 and 6.1.1.4'
Cu Cu 0.3201 1.2651 'International Tables Vol C Tables 4.2.6.8 and 6.1.1.4'

loop_
_geom_angle_atom_site_label_1
_geom_angle_atom_site_label_2
_geom_angle_atom_site_label_3
_geom_angle
_geom_angle_site_symmetry_1
_geom_angle_site_symmetry_3
O3 Cu1 O7 90.5(3) 3_545 1_556
O3 Cu1 O1 166.0(3) 3_545 .
O7 Cu1 O1 89.0(3) 1_556 .
O3 Cu1 O5 88.6(3) 3_545 .
O7 Cu1 O5 168.7(3) 1_556 .
O1 Cu1 O5 89.2(3) . .
O3 Cu1 N1S 96.4(3) 3_545 .
O7 Cu1 N1S 92.3(3) 1_556 .
O1 Cu1 N1S 97.6(3) . .
O5 Cu1 N1S 98.9(3) . .
O3 Cu1 Cu2 83.93(19) 3_545 .
O7 Cu1 Cu2 83.7(3) 1_556 .
O1 Cu1 Cu2 82.1(2) . .
O5 Cu1 Cu2 85.0(2) . .
N1S Cu1 Cu2 176.1(2) . .
O2 Cu2 O6 89.9(3) . .
O2 Cu2 O8 88.5(3) . 1_556
O6 Cu2 O8 167.3(3) . 1_556
O2 Cu2 O4 170.0(3) . 3_545
O6 Cu2 O4 89.3(3) . 3_545
O8 Cu2 O4 90.1(3) 1_556 3_545
O2 Cu2 O1M 95.5(3) . .
O6 Cu2 O1M 93.4(3) . .
O8 Cu2 O1M 99.3(3) 1_556 .
O4 Cu2 O1M 94.6(3) 3_545 .
O2 Cu2 Cu1 84.8(2) . .
O6 Cu2 Cu1 82.8(2) . .
O8 Cu2 Cu1 84.4(3) 1_556 .
O4 Cu2 Cu1 85.19(18) 3_545 .
O1M Cu2 Cu1 176.3(2) . .
C7 O1 Cu1 126.0(6) . .
C7 O2 Cu2 121.6(6) . .
C14 O3 Cu1 122.2(6) . 3_455
C14 O4 Cu2 120.0(5) . 3_455
C21 O5 Cu1 120.4(6) . .
C21 O6 Cu2 125.3(6) . .
C28 O7 Cu1 122.0(6) . 1_554
C28 O8 Cu2 123.7(7) . 1_554
C2 C1 C6 120.4(8) . .
C2 C1 C8 121.5(7) . .
C6 C1 C8 118.0(7) . .
C1 C2 C3 122.1(10) . .
C1 C2 H2A 118.9 . .
C3 C2 H2A 118.9 . .
C4 C3 C2 120.4(10) . .
C4 C3 H3A 119.8 . .
C2 C3 H3A 119.8 . .
C3 C4 C5 120.2(8) . .
C3 C4 C7 122.0(8) . .
C5 C4 C7 117.8(8) . .
C4 C5 C6 120.1(9) . .
C4 C5 H5A 120.0 . .
C6 C5 H5A 120.0 . .
C1 C6 C5 115.9(9) . .
C1 C6 H6A 122.1 . .
C5 C6 H6A 122.1 . .
O1 C7 O2 124.0(8) . .
O1 C7 C4 118.3(8) . .
O2 C7 C4 117.7(8) . .
C9 C8 C13 116.9(7) . .
C9 C8 C1 121.4(6) . .
C13 C8 C1 121.7(7) . .
C10 C9 C8 122.5(8) . .
C10 C9 H9A 118.7 . .
C8 C9 H9A 118.7 . .
C11 C10 C9 121.3(8) . .
C11 C10 H10A 119.3 . .
C9 C10 H10A 119.3 . .
C10 C11 C12 117.9(7) . .
C10 C11 C14 122.9(8) . .
C12 C11 C14 118.8(7) . .
C13 C12 C11 121.0(8) . .
C13 C12 H12A 119.5 . .
C11 C12 H12A 119.5 . .
C12 C13 C8 120.2(8) . .
C12 C13 H13A 119.9 . .
C8 C13 H13A 119.9 . .
O3 C14 O4 127.8(7) . .
O3 C14 C11 115.3(8) . .
O4 C14 C11 116.9(7) . .
C20 C15 C16 116.1(7) . .
C20 C15 C22 120.5(11) . .
C16 C15 C22 123.4(11) . .
C17 C16 C15 121.2(13) . .
C17 C16 H16A 119.4 . .
C15 C16 H16A 119.4 . .
C16 C17 C18 121.7(13) . .
C16 C17 H17A 119.2 . .
C18 C17 H17A 119.2 . .
C19 C18 C17 117.2(7) . .
C19 C18 C21 120.9(10) . .
C17 C18 C21 121.9(10) . .
C18 C19 C20 120.3(13) . .
C18 C19 H19A 119.9 . .
C20 C19 H19A 119.9 . .
C15 C20 C19 123.3(13) . .
C15 C20 H20A 118.4 . .
C19 C20 H20A 118.4 . .
O6 C21 O5 125.2(6) . .
O6 C21 C18 119.0(9) . .
O5 C21 C18 115.8(9) . .
C27 C22 C23 119.6(7) . .
C27 C22 C15 120.8(11) . .
C23 C22 C15 119.2(10) . .
C24 C23 C22 122.0(12) . .
C24 C23 H23A 119.0 . .
C22 C23 H23A 119.0 . .
C23 C24 C25 118.3(13) . .
C23 C24 H24A 120.9 . .
C25 C24 H24A 120.9 . .
C26 C25 C24 119.7(7) . .
C26 C25 C28 117.8(14) . .
C24 C25 C28 119.6(15) . .
C25 C26 C27 119.9(9) . .
C25 C26 H26A 120.0 . .
C27 C26 H26A 120.0 . .
C22 C27 C26 118.5(11) . .
C22 C27 H27A 120.7 . .
C26 C27 H27A 120.7 . .
O8 C28 O7 124.6(6) . .
O8 C28 C25 118.2(15) . .
O7 C28 C25 115.9(13) . .
C1M O1M Cu2 114.3(7) . .
C1M O1M H1O 108(9) . .
Cu2 O1M H1O 138(9) . .
O1M C1M H1M 109.5 . .
O1M C1M H2M 109.5 . .
H1M C1M H2M 109.5 . .
O1M C1M H3M 109.5 . .
H1M C1M H3M 109.5 . .
H2M C1M H3M 109.5 . .
C5S N1S C1S 112.7(12) . .
C5S N1S Cu1 121.9(7) . .
C1S N1S Cu1 125.4(8) . .
N1S C1S C2S 129.3(12) . .
N1S C1S H1SA 115.3 . .
C2S C1S H1SA 115.4 . .
C1S C2S C3S 111.1(15) . .
C1S C2S H2SA 124.5 . .
C3S C2S H2SA 124.5 . .
C4S C3S C2S 126.9(18) . .
C4S C3S H3SA 116.6 . .
C2S C3S H3SA 116.6 . .
C3S C4S C5S 110.8(15) . .
C3S C4S H4SA 124.6 . .
C5S C4S H4SA 124.6 . .
N1S C5S C4S 129.2(13) . .
N1S C5S H5SA 115.4 . .
C4S C5S H5SA 115.4 . .

loop_
_geom_bond_atom_site_label_1
_geom_bond_atom_site_label_2
_geom_bond_distance
_geom_bond_site_symmetry_2
Cu1 O3 1.963(5) 3_545
Cu1 O7 1.966(6) 1_556
Cu1 O1 1.967(6) .
Cu1 O5 1.984(5) .
Cu1 N1S 2.138(8) .
Cu1 Cu2 2.6404(10) .
Cu2 O2 1.954(6) .
Cu2 O6 1.959(5) .
Cu2 O8 1.958(6) 1_556
Cu2 O4 1.969(5) 3_545
Cu2 O1M 2.132(8) .
O1 C7 1.217(11) .
O2 C7 1.287(10) .
O3 C14 1.259(10) .
O3 Cu1 1.963(5) 3_455
O4 C14 1.280(11) .
O4 Cu2 1.969(5) 3_455
O5 C21 1.284(13) .
O6 C21 1.239(13) .
O7 C28 1.303(15) .
O7 Cu1 1.966(6) 1_554
O8 C28 1.239(14) .
O8 Cu2 1.958(6) 1_554
C1 C2 1.334(14) .
C1 C6 1.413(14) .
C1 C8 1.493(7) .
C2 C3 1.360(14) .
C2 H2A 0.9300 .
C3 C4 1.341(13) .
C3 H3A 0.9300 .
C4 C5 1.381(13) .
C4 C7 1.517(10) .
C5 C6 1.428(13) .
C5 H5A 0.9300 .
C6 H6A 0.9300 .
C8 C9 1.398(13) .
C8 C13 1.425(13) .
C9 C10 1.376(12) .
C9 H9A 0.9300 .
C10 C11 1.374(12) .
C10 H10A 0.9300 .
C11 C12 1.422(11) .
C11 C14 1.490(9) .
C12 C13 1.394(11) .
C12 H12A 0.9300 .
C13 H13A 0.9300 .
C15 C20 1.324(18) .
C15 C16 1.384(18) .
C15 C22 1.473(7) .
C16 C17 1.310(15) .
C16 H16A 0.9300 .
C17 C18 1.376(16) .
C17 H17A 0.9300 .
C18 C19 1.339(17) .
C18 C21 1.504(8) .
C19 C20 1.352(13) .
C19 H19A 0.9300 .
C20 H20A 0.9300 .
C22 C27 1.385(15) .
C22 C23 1.465(17) .
C23 C24 1.393(14) .
C23 H23A 0.9300 .
C24 C25 1.44(2) .
C24 H24A 0.9300 .
C25 C26 1.406(17) .
C25 C28 1.493(8) .
C26 C27 1.489(12) .
C26 H26A 0.9300 .
C27 H27A 0.9300 .
O1M C1M 1.494(8) .
O1M H1O 0.858(10) .
C1M H1M 0.9600 .
C1M H2M 0.9600 .
C1M H3M 0.9600 .
N1S C5S 1.304(15) .
N1S C1S 1.304(13) .
C1S C2S 1.360(10) .
C1S H1SA 0.9300 .
C2S C3S 1.366(11) .
C2S H2SA 0.9300 .
C3S C4S 1.360(10) .
C3S H3SA 0.9300 .
C4S C5S 1.368(10) .
C4S H4SA 0.9300 .
C5S H5SA 0.9300 .

loop_
_geom_torsion_atom_site_label_1
_geom_torsion_atom_site_label_2
_geom_torsion_atom_site_label_3
_geom_torsion_atom_site_label_4
_geom_torsion
_geom_torsion_site_symmetry_1
_geom_torsion_site_symmetry_4
O3 Cu1 Cu2 O2 -172.5(3) 3_545 .
O7 Cu1 Cu2 O2 -81.3(3) 1_556 .
O1 Cu1 Cu2 O2 8.6(3) . .
O5 Cu1 Cu2 O2 98.4(3) . .
N1S Cu1 Cu2 O2 -78(3) . .
O3 Cu1 Cu2 O6 96.9(3) 3_545 .
O7 Cu1 Cu2 O6 -171.9(3) 1_556 .
O1 Cu1 Cu2 O6 -82.0(3) . .
O5 Cu1 Cu2 O6 7.8(2) . .
N1S Cu1 Cu2 O6 -168(3) . .
O3 Cu1 Cu2 O8 -83.5(3) 3_545 1_556
O7 Cu1 Cu2 O8 7.7(2) 1_556 1_556
O1 Cu1 Cu2 O8 97.5(3) . 1_556
O5 Cu1 Cu2 O8 -172.6(3) . 1_556
N1S Cu1 Cu2 O8 11(3) . 1_556
O3 Cu1 Cu2 O4 7.0(3) 3_545 3_545
O7 Cu1 Cu2 O4 98.2(3) 1_556 3_545
O1 Cu1 Cu2 O4 -171.9(3) . 3_545
O5 Cu1 Cu2 O4 -82.1(3) . 3_545
N1S Cu1 Cu2 O4 102(3) . 3_545
O3 Cu1 Cu2 O1M 94(4) 3_545 .
O7 Cu1 Cu2 O1M -175(4) 1_556 .
O1 Cu1 Cu2 O1M -85(4) . .
O5 Cu1 Cu2 O1M 4(4) . .
N1S Cu1 Cu2 O1M -172(6) . .
O3 Cu1 O1 C7 -14.1(19) 3_545 .
O7 Cu1 O1 C7 74.2(9) 1_556 .
O5 Cu1 O1 C7 -94.7(9) . .
N1S Cu1 O1 C7 166.4(9) . .
Cu2 Cu1 O1 C7 -9.7(8) . .
O6 Cu2 O2 C7 71.6(7) . .
O8 Cu2 O2 C7 -95.7(7) 1_556 .
O4 Cu2 O2 C7 -14(2) 3_545 .
O1M Cu2 O2 C7 165.1(7) . .
Cu1 Cu2 O2 C7 -11.2(7) . .
O3 Cu1 O5 C21 -93.6(7) 3_545 .
O7 Cu1 O5 C21 -8(2) 1_556 .
O1 Cu1 O5 C21 72.6(7) . .
N1S Cu1 O5 C21 170.1(7) . .
Cu2 Cu1 O5 C21 -9.6(7) . .
O2 Cu2 O6 C21 -94.0(8) . .
O8 Cu2 O6 C21 -11(2) 1_556 .
O4 Cu2 O6 C21 76.0(8) 3_545 .
O1M Cu2 O6 C21 170.5(8) . .
Cu1 Cu2 O6 C21 -9.2(8) . .
C6 C1 C2 C3 -4(2) . .
C8 C1 C2 C3 -179.8(12) . .
C1 C2 C3 C4 -2(2) . .
C2 C3 C4 C5 1(2) . .
C2 C3 C4 C7 -179.5(12) . .
C3 C4 C5 C6 5.9(19) . .
C7 C4 C5 C6 -173.5(11) . .
C2 C1 C6 C5 10(2) . .
C8 C1 C6 C5 -173.6(11) . .
C4 C5 C6 C1 -11.3(19) . .
Cu1 O1 C7 O2 4.2(15) . .
Cu1 O1 C7 C4 -176.4(6) . .
Cu2 O2 C7 O1 7.9(14) . .
Cu2 O2 C7 C4 -171.4(6) . .
C3 C4 C7 O1 -12.9(15) . .
C5 C4 C7 O1 166.5(10) . .
C3 C4 C7 O2 166.5(11) . .
C5 C4 C7 O2 -14.1(14) . .
C2 C1 C8 C9 25(2) . .
C6 C1 C8 C9 -150.9(14) . .
C2 C1 C8 C13 -157.0(13) . .
C6 C1 C8 C13 27(2) . .
C13 C8 C9 C10 -1(2) . .
C1 C8 C9 C10 176.8(14) . .
C8 C9 C10 C11 3(2) . .
C9 C10 C11 C12 -4(2) . .
C9 C10 C11 C14 -176.7(12) . .
C10 C11 C12 C13 3.4(19) . .
C14 C11 C12 C13 176.3(11) . .
C11 C12 C13 C8 -2(2) . .
C9 C8 C13 C12 0(2) . .
C1 C8 C13 C12 -177.5(12) . .
Cu1 O3 C14 O4 5.4(14) 3_455 .
Cu1 O3 C14 C11 -172.0(6) 3_455 .
Cu2 O4 C14 O3 4.1(14) 3_455 .
Cu2 O4 C14 C11 -178.6(5) 3_455 .
C10 C11 C14 O3 -0.8(14) . .
C12 C11 C14 O3 -173.4(9) . .
C10 C11 C14 O4 -178.4(10) . .
C12 C11 C14 O4 8.9(13) . .
C20 C15 C16 C17 5(3) . .
C22 C15 C16 C17 -173.6(16) . .
C15 C16 C17 C18 -6(3) . .
C16 C17 C18 C19 4(2) . .
C16 C17 C18 C21 -174.9(14) . .
C17 C18 C19 C20 -2(2) . .
C21 C18 C19 C20 177.4(11) . .
C16 C15 C20 C19 -3(3) . .
C22 C15 C20 C19 176.0(14) . .
C18 C19 C20 C15 1(2) . .
Cu2 O6 C21 O5 4.8(16) . .
Cu2 O6 C21 C18 -174.0(6) . .
Cu1 O5 C21 O6 6.1(15) . .
Cu1 O5 C21 C18 -175.0(6) . .
C19 C18 C21 O6 -7.8(15) . .
C17 C18 C21 O6 171.2(12) . .
C19 C18 C21 O5 173.3(11) . .
C17 C18 C21 O5 -7.7(15) . .
C20 C15 C22 C27 29(2) . .
C16 C15 C22 C27 -151.7(16) . .
C20 C15 C22 C23 -158.4(16) . .
C16 C15 C22 C23 21(2) . .
C27 C22 C23 C24 -3(3) . .
C15 C22 C23 C24 -175.5(17) . .
C22 C23 C24 C25 -5(3) . .
C23 C24 C25 C26 15(3) . .
C23 C24 C25 C28 175.7(16) . .
C24 C25 C26 C27 -17(2) . .
C28 C25 C26 C27 -177.5(13) . .
C23 C22 C27 C26 2(2) . .
C15 C22 C27 C26 174.1(12) . .
C25 C26 C27 C22 8.2(19) . .
Cu2 O8 C28 O7 -2(2) 1_554 .
Cu2 O8 C28 C25 -168.7(10) 1_554 .
Cu1 O7 C28 O8 12.7(19) 1_554 .
Cu1 O7 C28 C25 179.5(10) 1_554 .
C26 C25 C28 O8 -19(2) . .
C24 C25 C28 O8 -179.8(11) . .
C26 C25 C28 O7 173.1(8) . .
C24 C25 C28 O7 12(3) . .
O2 Cu2 O1M C1M 139.7(8) . .
O6 Cu2 O1M C1M -130.0(8) . .
O8 Cu2 O1M C1M 50.4(8) 1_556 .
O4 Cu2 O1M C1M -40.4(8) 3_545 .
Cu1 Cu2 O1M C1M -127(3) . .
O3 Cu1 N1S C5S 134.6(7) 3_545 .
O7 Cu1 N1S C5S 43.8(8) 1_556 .
O1 Cu1 N1S C5S -45.5(8) . .
O5 Cu1 N1S C5S -135.8(7) . .
Cu2 Cu1 N1S C5S 40(3) . .
O3 Cu1 N1S C1S -46.7(7) 3_545 .
O7 Cu1 N1S C1S -137.5(7) 1_556 .
O1 Cu1 N1S C1S 133.2(7) . .
O5 Cu1 N1S C1S 42.9(7) . .
Cu2 Cu1 N1S C1S -141(3) . .
C5S N1S C1S C2S 0.9(3) . .
Cu1 N1S C1S C2S -177.9(6) . .
N1S C1S C2S C3S 0.1(3) . .
C1S C2S C3S C4S 0.3(8) . .
C2S C3S C4S C5S -1.6(10) . .
C1S N1S C5S C4S -2.7(9) . .
Cu1 N1S C5S C4S 176.2(8) . .
C3S C4S C5S N1S 3.0(11) . .
